data_7003991
loop_
_publ_author_name
'Jia, Wei-Guo'
'Huang, Yuan-Biao'
'Lin, Yue-Jian'
'Jin, Guo-Xin'

_publ_section_title
;
 Syntheses and structures of half-sandwich iridium(iii) and
 rhodium(iii) complexes with organochalcogen (S, Se) ligands bearing
 N-methylimidazole and their use as catalysts for norbornene
 polymerization
;
_journal_issue 41
_journal_name_full 'Dalton Transactions'
_journal_page_first 5612
_journal_page_last 5620
_journal_paper_doi 10.1039/B801862f
_journal_year 2008
_chemical_formula_sum 'C20 H29 Cl2 Ir N4 Se2'
_chemical_formula_weight 746.49
_chemical_name_systematic
;
?
;
_space_group_IT_number 2
_symmetry_cell_setting triclinic
_symmetry_space_group_name_Hall '-P 1'
_symmetry_space_group_name_H-M 'P -1'
_atom_sites_solution_hydrogens geom
_atom_sites_solution_primary direct
_atom_sites_solution_secondary difmap
_audit_creation_method SHELXL-97
_cell_angle_alpha 83.622(5)
_cell_angle_beta 73.845(5)
_cell_angle_gamma 87.650(5)
_cell_formula_units_Z 2
_cell_length_a 9.878(3)
_cell_length_b 10.131(4)
_cell_length_c 12.619(4)
_cell_measurement_reflns_used 764
_cell_measurement_temperature 293(2)
_cell_measurement_theta_max 22.224
_cell_measurement_theta_min 2.338
_cell_volume 1205.4(7)
_computing_cell_refinement 'Bruker SMART'
_computing_data_collection 'Bruker SMART'
_computing_data_reduction 'Bruker SHELXTL'
_computing_molecular_graphics 'Bruker SHELXTL'
_computing_publication_material 'Bruker SHELXTL'
_computing_structure_refinement 'SHELXL-97 (Sheldrick, 1997)'
_computing_structure_solution 'SHELXS-97 (Sheldrick, 1990)'
_diffrn_ambient_temperature 293(2)
_diffrn_measured_fraction_theta_full 0.964
_diffrn_measured_fraction_theta_max 0.964
_diffrn_measurement_device_type 'CCD area detector'
_diffrn_measurement_method 'phi and omega scans'
_diffrn_radiation_monochromator graphite
_diffrn_radiation_source 'fine-focus sealed tube'
_diffrn_radiation_type MoK\a
_diffrn_radiation_wavelength 0.71073
_diffrn_reflns_av_R_equivalents 0.0313
_diffrn_reflns_av_sigmaI/netI 0.0788
_diffrn_reflns_limit_h_max 12
_diffrn_reflns_limit_h_min -10
_diffrn_reflns_limit_k_max 11
_diffrn_reflns_limit_k_min -12
_diffrn_reflns_limit_l_max 16
_diffrn_reflns_limit_l_min -16
_diffrn_reflns_number 6134
_diffrn_reflns_theta_full 27.15
_diffrn_reflns_theta_max 27.15
_diffrn_reflns_theta_min 2.02
_diffrn_standards_decay_% 6.06
_exptl_absorpt_coefficient_mu 8.794
_exptl_absorpt_correction_T_max 0.5397
_exptl_absorpt_correction_T_min 0.4734
_exptl_absorpt_correction_type multi-scan
_exptl_absorpt_process_details sadabs
_exptl_crystal_colour purple
_exptl_crystal_density_diffrn 2.057
_exptl_crystal_density_method 'not measured'
_exptl_crystal_description prism
_exptl_crystal_F_000 712
_exptl_crystal_size_max 0.10
_exptl_crystal_size_mid 0.10
_exptl_crystal_size_min 0.08
_refine_diff_density_max 2.267
_refine_diff_density_min -1.507
_refine_diff_density_rms 0.217
_refine_ls_extinction_method none
_refine_ls_goodness_of_fit_ref 1.001
_refine_ls_hydrogen_treatment constr
_refine_ls_matrix_type full
_refine_ls_number_parameters 268
_refine_ls_number_reflns 5154
_refine_ls_number_restraints 0
_refine_ls_restrained_S_all 1.001
_refine_ls_R_factor_all 0.0753
_refine_ls_R_factor_gt 0.0560
_refine_ls_shift/su_max 0.000
_refine_ls_shift/su_mean 0.000
_refine_ls_structure_factor_coef Fsqd
_refine_ls_weighting_details 'calc w=1/[\s^2^(Fo^2^)+(0.0753P)^2^+0.0000P] where P=(Fo^2^+2Fc^2^)/3'
_refine_ls_weighting_scheme calc
_refine_ls_wR_factor_gt 0.1337
_refine_ls_wR_factor_ref 0.1438
_reflns_number_gt 4006
_reflns_number_total 5154
_reflns_threshold_expression >2sigma(I)
_cod_data_source_file B801862f.txt
_cod_data_source_block f70927a
_cod_depositor_comments
;
The following automatic conversions were performed:
'_symmetry_cell_setting' value 'Triclinic' changed to 'triclinic'
according to '/home/saulius/struct/CIF-dictionaries/cif_core.dic'
dictionary named 'cif_core.dic' version 2.4.1 from 2010-06-29.

Automatic conversion script
Id: cif_fix_enum 1527 2010-12-29 10:47:43Z saulius 
;
_cod_original_cell_volume 1205.5(7)
_cod_original_sg_symbol_H-M P-1
_cod_database_code 7003991

loop_
_symmetry_equiv_pos_as_xyz
'x, y, z'
'-x, -y, -z'

loop_
_atom_site_label
_atom_site_type_symbol
_atom_site_fract_x
_atom_site_fract_y
_atom_site_fract_z
_atom_site_U_iso_or_equiv
_atom_site_adp_type
_atom_site_occupancy
_atom_site_symmetry_multiplicity
_atom_site_calc_flag
_atom_site_refinement_flags
_atom_site_disorder_assembly
_atom_site_disorder_group
Ir1 Ir 0.21566(4) 0.21835(4) 0.66612(3) 0.03645(14) Uani 1 1 d . . .
Se1 Se -0.01739(11) 0.20656(12) 0.62392(9) 0.0473(3) Uani 1 1 d . . .
Se2 Se 0.23155(11) 0.46793(10) 0.61805(8) 0.0435(3) Uani 1 1 d . . .
Cl1 Cl 0.0976(3) 0.2393(3) 0.8569(2) 0.0470(6) Uani 1 1 d . . .
Cl2 Cl 0.3978(3) 0.2474(3) 0.1330(3) 0.0711(9) Uani 1 1 d . . .
N1 N -0.2272(9) 0.2078(10) 0.8343(8) 0.051(2) Uani 1 1 d . . .
N2 N -0.1898(8) 0.4059(9) 0.7459(7) 0.044(2) Uani 1 1 d . . .
N3 N 0.0070(10) 0.6008(8) 0.7673(8) 0.049(2) Uani 1 1 d . . .
N4 N 0.1814(10) 0.5556(9) 0.8334(7) 0.046(2) Uani 1 1 d . . .
C1 C -0.1505(10) 0.2756(12) 0.7427(9) 0.045(3) Uani 1 1 d . . .
C2 C -0.3178(12) 0.2975(16) 0.8972(10) 0.066(4) Uani 1 1 d . . .
H2 H -0.3841 0.2766 0.9650 0.079 Uiso 1 1 calc R . .
C3 C -0.2919(11) 0.4197(13) 0.8421(10) 0.052(3) Uani 1 1 d . . .
H3 H -0.3356 0.4986 0.8654 0.063 Uiso 1 1 calc R . .
C4 C -0.1342(13) 0.5120(12) 0.6574(10) 0.056(3) Uani 1 1 d . . .
H4A H -0.0582 0.4754 0.6015 0.067 Uiso 1 1 calc R . .
H4B H -0.2082 0.5409 0.6229 0.067 Uiso 1 1 calc R . .
C5 C -0.0817(13) 0.6283(12) 0.6918(10) 0.059(3) Uani 1 1 d . . .
H5A H -0.1619 0.6815 0.7274 0.071 Uiso 1 1 calc R . .
H5B H -0.0282 0.6814 0.6259 0.071 Uiso 1 1 calc R . .
C6 C 0.1340(10) 0.5445(9) 0.7475(8) 0.034(2) Uani 1 1 d . . .
C7 C 0.0808(13) 0.6197(11) 0.9125(10) 0.054(3) Uani 1 1 d . . .
H7 H 0.0880 0.6372 0.9815 0.065 Uiso 1 1 calc R . .
C8 C -0.0254(13) 0.6504(11) 0.8714(10) 0.058(3) Uani 1 1 d . . .
H8 H -0.1069 0.6963 0.9046 0.069 Uiso 1 1 calc R . .
C9 C -0.2140(17) 0.0675(14) 0.8656(12) 0.085(5) Uani 1 1 d . . .
H9A H -0.1530 0.0269 0.8043 0.128 Uiso 1 1 calc R . .
H9B H -0.3052 0.0274 0.8857 0.128 Uiso 1 1 calc R . .
H9C H -0.1749 0.0548 0.9277 0.128 Uiso 1 1 calc R . .
C10 C 0.3167(14) 0.5034(13) 0.8493(10) 0.063(3) Uani 1 1 d . . .
H10A H 0.3663 0.4583 0.7866 0.095 Uiso 1 1 calc R . .
H10B H 0.2993 0.4424 0.9154 0.095 Uiso 1 1 calc R . .
H10C H 0.3725 0.5756 0.8563 0.095 Uiso 1 1 calc R . .
C11 C 0.4007(11) 0.1825(12) 0.5339(9) 0.050(3) Uani 1 1 d . . .
C12 C 0.4429(11) 0.1843(13) 0.6293(11) 0.057(3) Uani 1 1 d . . .
C13 C 0.3726(18) 0.0843(18) 0.7067(13) 0.087(5) Uani 1 1 d . . .
C14 C 0.2843(15) 0.0155(13) 0.660(2) 0.110(8) Uani 1 1 d . . .
C15 C 0.3059(13) 0.0805(14) 0.5472(13) 0.070(4) Uani 1 1 d . . .
C16 C 0.4600(16) 0.2707(16) 0.4252(12) 0.089(5) Uani 1 1 d . . .
H16A H 0.5544 0.2423 0.3906 0.134 Uiso 1 1 calc R . .
H16B H 0.4609 0.3614 0.4406 0.134 Uiso 1 1 calc R . .
H16C H 0.4020 0.2637 0.3765 0.134 Uiso 1 1 calc R . .
C17 C 0.5528(15) 0.2783(19) 0.6428(17) 0.122(8) Uani 1 1 d . . .
H17A H 0.6447 0.2525 0.6003 0.183 Uiso 1 1 calc R . .
H17B H 0.5504 0.2739 0.7197 0.183 Uiso 1 1 calc R . .
H17C H 0.5321 0.3675 0.6169 0.183 Uiso 1 1 calc R . .
C18 C 0.384(3) 0.043(3) 0.8228(15) 0.23(2) Uani 1 1 d . . .
H18A H 0.4210 -0.0456 0.8270 0.342 Uiso 1 1 calc R . .
H18B H 0.2927 0.0473 0.8747 0.342 Uiso 1 1 calc R . .
H18C H 0.4464 0.1027 0.8403 0.342 Uiso 1 1 calc R . .
C19 C 0.190(2) -0.0983(18) 0.715(3) 0.32(3) Uani 1 1 d . . .
H19A H 0.2416 -0.1803 0.7018 0.475 Uiso 1 1 calc R . .
H19B H 0.1107 -0.0964 0.6852 0.475 Uiso 1 1 calc R . .
H19C H 0.1584 -0.0916 0.7933 0.475 Uiso 1 1 calc R . .
C20 C 0.2457(18) 0.037(2) 0.458(2) 0.161(12) Uani 1 1 d . . .
H20A H 0.2165 0.1144 0.4184 0.241 Uiso 1 1 calc R . .
H20B H 0.1660 -0.0186 0.4926 0.241 Uiso 1 1 calc R . .
H20C H 0.3164 -0.0106 0.4082 0.241 Uiso 1 1 calc R . .

loop_
_atom_site_aniso_label
_atom_site_aniso_U_11
_atom_site_aniso_U_22
_atom_site_aniso_U_33
_atom_site_aniso_U_23
_atom_site_aniso_U_13
_atom_site_aniso_U_12
Ir1 0.0313(2) 0.0363(2) 0.0407(2) -0.01020(15) -0.00577(15) -0.00038(14)
Se1 0.0362(5) 0.0619(7) 0.0469(6) -0.0243(5) -0.0092(4) -0.0033(5)
Se2 0.0486(6) 0.0399(6) 0.0371(6) -0.0081(4) -0.0013(4) -0.0079(4)
Cl1 0.0471(14) 0.0543(16) 0.0390(14) -0.0098(11) -0.0084(11) -0.0043(11)
Cl2 0.0561(18) 0.064(2) 0.077(2) -0.0146(16) 0.0112(15) 0.0058(15)
N1 0.042(5) 0.065(6) 0.044(5) 0.000(4) -0.010(4) -0.017(4)
N2 0.036(5) 0.057(6) 0.043(5) -0.016(4) -0.011(4) 0.000(4)
N3 0.051(5) 0.036(5) 0.050(5) 0.001(4) 0.000(4) -0.007(4)
N4 0.057(6) 0.040(5) 0.040(5) -0.010(4) -0.010(4) -0.008(4)
C1 0.031(5) 0.063(7) 0.043(6) -0.013(5) -0.009(4) -0.010(5)
C2 0.039(6) 0.116(12) 0.041(7) -0.031(7) 0.005(5) -0.009(7)
C3 0.041(6) 0.065(8) 0.054(7) -0.022(6) -0.013(5) 0.004(5)
C4 0.071(8) 0.054(7) 0.048(7) -0.008(5) -0.024(6) -0.001(6)
C5 0.055(7) 0.059(8) 0.056(7) 0.006(6) -0.007(6) 0.003(6)
C6 0.040(5) 0.026(5) 0.037(5) -0.006(4) -0.008(4) -0.006(4)
C7 0.064(8) 0.042(6) 0.051(7) -0.010(5) -0.003(6) -0.002(5)
C8 0.054(7) 0.042(6) 0.058(8) -0.008(5) 0.017(6) -0.006(5)
C9 0.109(12) 0.058(9) 0.078(10) -0.002(7) -0.004(9) -0.039(8)
C10 0.073(8) 0.072(9) 0.058(8) -0.022(6) -0.034(7) -0.004(7)
C11 0.033(5) 0.061(7) 0.054(7) -0.026(5) -0.006(5) 0.017(5)
C12 0.032(6) 0.071(8) 0.076(9) -0.016(7) -0.026(6) 0.009(5)
C13 0.080(11) 0.094(12) 0.074(10) -0.005(9) -0.008(8) 0.042(10)
C14 0.049(8) 0.038(7) 0.20(2) -0.010(10) 0.043(10) 0.003(6)
C15 0.048(7) 0.059(8) 0.104(11) -0.053(8) -0.005(7) -0.001(6)
C16 0.076(10) 0.103(12) 0.070(10) -0.013(9) 0.009(8) 0.022(9)
C17 0.057(9) 0.146(17) 0.19(2) -0.101(16) -0.060(12) 0.038(10)
C18 0.20(3) 0.36(4) 0.068(13) 0.063(18) -0.011(14) 0.20(3)
C19 0.117(19) 0.045(10) 0.61(7) 0.04(2) 0.16(3) 0.006(11)
C20 0.083(12) 0.21(2) 0.25(3) -0.20(2) -0.083(15) 0.065(14)

loop_
_atom_type_symbol
_atom_type_description
_atom_type_scat_dispersion_real
_atom_type_scat_dispersion_imag
_atom_type_scat_source
C C 0.0033 0.0016 'International Tables Vol C Tables 4.2.6.8 and 6.1.1.4'
H H 0.0000 0.0000 'International Tables Vol C Tables 4.2.6.8 and 6.1.1.4'
N N 0.0061 0.0033 'International Tables Vol C Tables 4.2.6.8 and 6.1.1.4'
Cl Cl 0.1484 0.1585 'International Tables Vol C Tables 4.2.6.8 and 6.1.1.4'
Se Se -0.0929 2.2259 'International Tables Vol C Tables 4.2.6.8 and 6.1.1.4'
Ir Ir -1.4442 7.9887 'International Tables Vol C Tables 4.2.6.8 and 6.1.1.4'

loop_
_geom_angle_atom_site_label_1
_geom_angle_atom_site_label_2
_geom_angle_atom_site_label_3
_geom_angle
_geom_angle_site_symmetry_1
_geom_angle_site_symmetry_3
_geom_angle_publ_flag
C14 Ir1 C15 39.8(7) . . ?
C14 Ir1 C13 38.7(7) . . ?
C15 Ir1 C13 64.4(6) . . ?
C14 Ir1 C11 64.5(5) . . ?
C15 Ir1 C11 37.6(5) . . ?
C13 Ir1 C11 62.8(5) . . ?
C14 Ir1 C12 64.1(5) . . ?
C15 Ir1 C12 63.2(5) . . ?
C13 Ir1 C12 37.3(6) . . ?
C11 Ir1 C12 37.1(4) . . ?
C14 Ir1 Cl1 105.7(6) . . ?
C15 Ir1 Cl1 144.7(5) . . ?
C13 Ir1 Cl1 92.9(4) . . ?
C11 Ir1 Cl1 152.2(3) . . ?
C12 Ir1 Cl1 115.2(4) . . ?
C14 Ir1 Se1 100.8(6) . . ?
C15 Ir1 Se1 90.3(4) . . ?
C13 Ir1 Se1 138.4(6) . . ?
C11 Ir1 Se1 116.4(3) . . ?
C12 Ir1 Se1 152.5(3) . . ?
Cl1 Ir1 Se1 90.49(7) . . ?
C14 Ir1 Se2 156.8(4) . . ?
C15 Ir1 Se2 122.7(4) . . ?
C13 Ir1 Se2 128.0(6) . . ?
C11 Ir1 Se2 92.7(3) . . ?
C12 Ir1 Se2 95.3(3) . . ?
Cl1 Ir1 Se2 92.47(7) . . ?
Se1 Ir1 Se2 93.21(4) . . ?
C1 Se1 Ir1 105.5(3) . . ?
C6 Se2 Ir1 106.6(3) . . ?
C1 N1 C2 107.9(11) . . ?
C1 N1 C9 125.8(11) . . ?
C2 N1 C9 126.2(11) . . ?
C3 N2 C1 109.0(9) . . ?
C3 N2 C4 126.1(10) . . ?
C1 N2 C4 124.9(9) . . ?
C6 N3 C8 108.7(10) . . ?
C6 N3 C5 128.4(9) . . ?
C8 N3 C5 122.4(10) . . ?
C6 N4 C7 109.8(10) . . ?
C6 N4 C10 126.5(9) . . ?
C7 N4 C10 123.7(10) . . ?
N1 C1 N2 108.1(9) . . ?
N1 C1 Se1 127.0(9) . . ?
N2 C1 Se1 124.8(8) . . ?
C3 C2 N1 107.8(10) . . ?
C2 C3 N2 107.2(10) . . ?
C5 C4 N2 115.7(10) . . ?
C4 C5 N3 115.8(10) . . ?
N4 C6 N3 107.5(9) . . ?
N4 C6 Se2 126.0(7) . . ?
N3 C6 Se2 126.5(8) . . ?
C8 C7 N4 107.1(11) . . ?
C7 C8 N3 107.0(10) . . ?
C12 C11 C15 110.1(12) . . ?
C12 C11 C16 125.2(12) . . ?
C15 C11 C16 124.5(13) . . ?
C12 C11 Ir1 72.6(6) . . ?
C15 C11 Ir1 71.0(6) . . ?
C16 C11 Ir1 127.6(8) . . ?
C11 C12 C13 108.1(13) . . ?
C11 C12 C17 124.8(14) . . ?
C13 C12 C17 127.1(15) . . ?
C11 C12 Ir1 70.3(6) . . ?
C13 C12 Ir1 70.0(7) . . ?
C17 C12 Ir1 127.1(9) . . ?
C12 C13 C14 109.5(14) . . ?
C12 C13 C18 129(2) . . ?
C14 C13 C18 122(2) . . ?
C12 C13 Ir1 72.6(7) . . ?
C14 C13 Ir1 70.3(8) . . ?
C18 C13 Ir1 124.9(11) . . ?
C13 C14 C15 105.1(12) . . ?
C13 C14 C19 127(3) . . ?
C15 C14 C19 128(3) . . ?
C13 C14 Ir1 71.0(8) . . ?
C15 C14 Ir1 70.4(7) . . ?
C19 C14 Ir1 122.9(11) . . ?
C11 C15 C14 107.2(13) . . ?
C11 C15 C20 126.3(17) . . ?
C14 C15 C20 126.3(17) . . ?
C11 C15 Ir1 71.4(6) . . ?
C14 C15 Ir1 69.8(7) . . ?
C20 C15 Ir1 127.7(10) . . ?

loop_
_geom_bond_atom_site_label_1
_geom_bond_atom_site_label_2
_geom_bond_distance
_geom_bond_site_symmetry_2
_geom_bond_publ_flag
Ir1 C14 2.141(13) . ?
Ir1 C15 2.148(11) . ?
Ir1 C13 2.151(14) . ?
Ir1 C11 2.154(10) . ?
Ir1 C12 2.183(10) . ?
Ir1 Cl1 2.395(3) . ?
Ir1 Se1 2.5133(13) . ?
Ir1 Se2 2.5347(14) . ?
Se1 C1 1.878(10) . ?
Se2 C6 1.882(9) . ?
N1 C1 1.326(13) . ?
N1 C2 1.398(15) . ?
N1 C9 1.444(17) . ?
N2 C3 1.362(13) . ?
N2 C1 1.362(14) . ?
N2 C4 1.464(14) . ?
N3 C6 1.327(13) . ?
N3 C8 1.408(14) . ?
N3 C5 1.461(15) . ?
N4 C6 1.312(12) . ?
N4 C7 1.395(13) . ?
N4 C10 1.474(15) . ?
C2 C3 1.348(18) . ?
C4 C5 1.461(17) . ?
C7 C8 1.307(17) . ?
C11 C12 1.381(16) . ?
C11 C15 1.388(17) . ?
C11 C16 1.532(18) . ?
C12 C13 1.39(2) . ?
C12 C17 1.528(19) . ?
C13 C14 1.42(3) . ?
C13 C18 1.51(2) . ?
C14 C15 1.46(2) . ?
C14 C19 1.49(2) . ?
C15 C20 1.52(2) . ?
